data_7229153
loop_
_publ_author_name
'Wang, Bin-Yong'
'Chen, Zhi-Qiang'
'Huang, Hongwei'
'Cao, Qian-Yong'

_publ_section_title
;
 Fluorescent triazolium for sensing fluoride anions in semi-aqueous
 solution
;
_journal_issue 69
_journal_name_full 'RSC Adv.'
_journal_page_first 43950
_journal_paper_doi 10.1039/C7RA08607E
_journal_volume 7
_journal_year 2017
_chemical_formula_sum 'C24 H24 B F4 N4 O2 S'
_chemical_formula_weight 519.34
_chemical_name_systematic
; 
 ? 
;
_space_group_IT_number 2
_symmetry_cell_setting triclinic
_symmetry_space_group_name_Hall '-P 1'
_symmetry_space_group_name_H-M 'P -1'
_atom_sites_solution_hydrogens geom
_atom_sites_solution_primary direct
_atom_sites_solution_secondary difmap
_audit_creation_method SHELXL-97
_audit_update_record
;
2017-08-04 deposited with the CCDC.
2017-09-06 downloaded from the CCDC.
;
_cell_angle_alpha 93.109(7)
_cell_angle_beta 103.855(7)
_cell_angle_gamma 104.760(8)
_cell_formula_units_Z 2
_cell_length_a 10.495(3)
_cell_length_b 10.849(3)
_cell_length_c 12.002(4)
_cell_measurement_reflns_used 894
_cell_measurement_temperature 296(2)
_cell_measurement_theta_max 26.8
_cell_measurement_theta_min 2.3
_cell_volume 1273.3(7)
_computing_cell_refinement 'Bruker SMART'
_computing_data_collection 'Bruker SMART'
_computing_data_reduction 'Bruker SAINT'
_computing_molecular_graphics 'Bruker SHELXTL'
_computing_publication_material 'Bruker SHELXTL'
_computing_structure_refinement 'SHELXL-97 (Sheldrick, 1997)'
_computing_structure_solution 'SHELXS-97 (Sheldrick, 1990)'
_diffrn_ambient_temperature 296(2)
_diffrn_measured_fraction_theta_full 0.912
_diffrn_measured_fraction_theta_max 0.912
_diffrn_measurement_device_type 'Bruker SMART CCD APEX II area detector'
_diffrn_measurement_method 'phi and omega scans'
_diffrn_radiation_monochromator graphite
_diffrn_radiation_source 'fine-focus sealed tube'
_diffrn_radiation_type MoK\a
_diffrn_radiation_wavelength 0.71073
_diffrn_reflns_av_R_equivalents 0.0243
_diffrn_reflns_av_sigmaI/netI 0.0491
_diffrn_reflns_limit_h_max 13
_diffrn_reflns_limit_h_min -14
_diffrn_reflns_limit_k_max 15
_diffrn_reflns_limit_k_min -14
_diffrn_reflns_limit_l_max 16
_diffrn_reflns_limit_l_min -16
_diffrn_reflns_number 10653
_diffrn_reflns_theta_full 29.46
_diffrn_reflns_theta_max 29.46
_diffrn_reflns_theta_min 3.18
_exptl_absorpt_coefficient_mu 0.185
_exptl_absorpt_correction_T_max 0.8136
_exptl_absorpt_correction_T_min 0.7874
_exptl_absorpt_correction_type multi-scan
_exptl_absorpt_process_details SADABS
_exptl_crystal_colour yellow
_exptl_crystal_density_diffrn 1.354
_exptl_crystal_density_method 'not measured'
_exptl_crystal_description block
_exptl_crystal_F_000 538
_exptl_crystal_size_max 0.35
_exptl_crystal_size_mid 0.32
_exptl_crystal_size_min 0.30
_refine_diff_density_max 1.035
_refine_diff_density_min -0.477
_refine_diff_density_rms 0.067
_refine_ls_extinction_coef 0.008(3)
_refine_ls_extinction_expression Fc^*^=kFc[1+0.001xFc^2^\l^3^/sin(2\q)]^-1/4^
_refine_ls_extinction_method SHELXL
_refine_ls_goodness_of_fit_ref 1.029
_refine_ls_hydrogen_treatment mixed
_refine_ls_matrix_type full
_refine_ls_number_parameters 353
_refine_ls_number_reflns 6438
_refine_ls_number_restraints 0
_refine_ls_restrained_S_all 1.029
_refine_ls_R_factor_all 0.1496
_refine_ls_R_factor_gt 0.0932
_refine_ls_shift/su_max 0.010
_refine_ls_shift/su_mean 0.001
_refine_ls_structure_factor_coef Fsqd
_refine_ls_weighting_details 'calc w=1/[\s^2^(Fo^2^)+(0.1337P)^2^+1.4723P] where P=(Fo^2^+2Fc^2^)/3'
_refine_ls_weighting_scheme calc
_refine_ls_wR_factor_gt 0.2497
_refine_ls_wR_factor_ref 0.2924
_reflns_number_gt 3675
_reflns_number_total 6438
_reflns_threshold_expression >2sigma(I)
_cod_data_source_file c7ra08607e2.cif
_cod_data_source_block t
_cod_depositor_comments
;
The following automatic conversions were performed:

'_exptl_absorpt_correction_type' value 'MULTI-SCAN' changed to
'multi-scan' according to
/home/data/users/saulius/crontab/automatic-downloads/rss-feeds/RSC/lib/dictionaries/cif_core.dic
dictionary named 'cif_core.dic' version 2.4.2 from 2011-04-26.

Automatic conversion script
Id: cif_fix_values 4973 2017-02-22 13:04:09Z antanas 
;
_cod_original_cell_volume 1273.4(7)
_cod_original_sg_symbol_H-M P-1
_cod_database_code 7229153

loop_
_symmetry_equiv_pos_as_xyz
'x, y, z'
'-x, -y, -z'

loop_
_atom_site_label
_atom_site_type_symbol
_atom_site_fract_x
_atom_site_fract_y
_atom_site_fract_z
_atom_site_U_iso_or_equiv
_atom_site_adp_type
_atom_site_occupancy
_atom_site_symmetry_multiplicity
_atom_site_calc_flag
_atom_site_refinement_flags
S1 S 0.71212(10) 0.18113(9) 0.46554(9) 0.0537(3) Uani 1 1 d .
C25 C 0.7013(3) 0.4212(3) 0.5494(3) 0.0419(8) Uani 1 1 d .
C26 C 0.6815(3) 0.5439(3) 0.5287(3) 0.0423(8) Uani 1 1 d .
N4 N 0.8765(3) 0.2039(3) 0.5174(3) 0.0509(8) Uani 1 1 d .
H4A H 0.9053 0.1668 0.5760 0.061 Uiso 1 1 calc R
C12 C 0.6841(4) 0.3338(4) 0.4521(3) 0.0472(8) Uani 1 1 d .
C27 C 0.6970(3) 0.6366(3) 0.6230(3) 0.0466(8) Uani 1 1 d .
C18 C 0.6780(4) 0.7588(4) 0.6024(4) 0.0569(10) Uani 1 1 d .
O2 O 0.6788(3) 0.1163(3) 0.3515(3) 0.0700(9) Uani 1 1 d .
C24 C 0.7349(4) 0.3953(4) 0.6665(3) 0.0520(9) Uani 1 1 d .
H24A H 0.7484 0.3158 0.6819 0.062 Uiso 1 1 calc R
O1 O 0.6516(3) 0.1201(3) 0.5491(3) 0.0721(9) Uani 1 1 d .
C22 C 0.7300(4) 0.6066(4) 0.7377(4) 0.0525(9) Uani 1 1 d .
N3 N 0.9434(4) 0.1378(3) 0.2866(3) 0.0548(8) Uani 1 1 d .
C15 C 0.6457(4) 0.5749(4) 0.4144(3) 0.0486(9) Uani 1 1 d .
C9 C 0.9267(4) 0.3261(4) 0.2536(4) 0.0544(10) Uani 1 1 d .
H9A H 0.9236 0.4111 0.2608 0.065 Uiso 1 1 calc R
C14 C 0.6274(4) 0.4838(5) 0.3224(4) 0.0589(11) Uani 1 1 d .
H14A H 0.6017 0.5029 0.2471 0.071 Uiso 1 1 calc R
N1 N 0.9105(4) 0.2522(4) 0.1565(3) 0.0596(9) Uani 1 1 d .
C11 C 0.9754(4) 0.2860(4) 0.4663(3) 0.0541(9) Uani 1 1 d .
H11A H 1.0660 0.2800 0.5039 0.065 Uiso 1 1 calc R
H11B H 0.9745 0.3744 0.4814 0.065 Uiso 1 1 calc R
C10 C 0.9488(4) 0.2524(4) 0.3404(4) 0.0509(9) Uani 1 1 d .
C23 C 0.7477(4) 0.4826(4) 0.7553(3) 0.0563(10) Uani 1 1 d .
H23A H 0.7686 0.4614 0.8303 0.068 Uiso 1 1 calc R
C13 C 0.6469(4) 0.3657(4) 0.3413(4) 0.0549(10) Uani 1 1 d .
H13A H 0.6349 0.3059 0.2784 0.066 Uiso 1 1 calc R
C17 C 0.6438(4) 0.7868(4) 0.4856(5) 0.0657(12) Uani 1 1 d .
H17A H 0.6316 0.8670 0.4713 0.079 Uiso 1 1 calc R
N2 N 0.9187(4) 0.1356(4) 0.1741(3) 0.0666(10) Uani 1 1 d .
C16 C 0.6291(4) 0.7010(5) 0.3975(4) 0.0632(12) Uani 1 1 d .
H16A H 0.6076 0.7227 0.3227 0.076 Uiso 1 1 calc R
C6 C 0.7243(6) 0.2458(4) -0.0136(4) 0.0658(12) Uani 1 1 d .
C21 C 0.7430(5) 0.6974(5) 0.8281(4) 0.0700(12) Uani 1 1 d .
H21A H 0.7639 0.6782 0.9037 0.084 Uiso 1 1 calc R
C19 C 0.6923(5) 0.8475(4) 0.6966(5) 0.0760(14) Uani 1 1 d .
H19A H 0.6796 0.9279 0.6843 0.091 Uiso 1 1 calc R
C7 C 0.8761(6) 0.2831(6) 0.0370(4) 0.0765(14) Uani 1 1 d .
H7A H 0.9174 0.2377 -0.0098 0.092 Uiso 1 1 calc R
H7B H 0.9130 0.3745 0.0361 0.092 Uiso 1 1 calc R
C20 C 0.7251(6) 0.8164(5) 0.8068(6) 0.0857(16) Uani 1 1 d .
H20A H 0.7355 0.8767 0.8687 0.103 Uiso 1 1 calc R
C8 C 0.9590(6) 0.0217(5) 0.3373(5) 0.0790(15) Uani 1 1 d .
H8A H 0.9508 -0.0442 0.2773 0.119 Uiso 1 1 calc R
H8B H 0.8893 -0.0068 0.3768 0.119 Uiso 1 1 calc R
H8C H 1.0472 0.0397 0.3912 0.119 Uiso 1 1 calc R
C5 C 0.6453(6) 0.3193(6) 0.0156(5) 0.0815(15) Uani 1 1 d .
H5A H 0.6872 0.3955 0.0650 0.098 Uiso 1 1 calc R
C1 C 0.6647(9) 0.1421(7) -0.0904(7) 0.137(3) Uani 1 1 d .
H1B H 0.7184 0.0956 -0.1146 0.164 Uiso 1 1 calc R
C4 C 0.5075(8) 0.2826(9) -0.0264(6) 0.109(2) Uani 1 1 d .
H4B H 0.4555 0.3330 -0.0053 0.131 Uiso 1 1 calc R
C2 C 0.5260(13) 0.1019(9) -0.1349(10) 0.190(6) Uani 1 1 d .
H2C H 0.4861 0.0285 -0.1882 0.228 Uiso 1 1 calc R
C3 C 0.4455(9) 0.1715(11) -0.0999(8) 0.149(4) Uani 1 1 d .
H3A H 0.3508 0.1430 -0.1259 0.179 Uiso 1 1 calc R
F4 F 1.0402(4) 0.7778(3) 0.2140(3) 0.1020(11) Uani 1 1 d .
F3 F 0.9197(4) 0.6184(4) 0.2842(3) 0.1201(13) Uani 1 1 d .
F2 F 0.9344(5) 0.5883(4) 0.1084(4) 0.1361(17) Uani 1 1 d .
B1 B 0.9219(6) 0.6783(6) 0.1861(4) 0.0678(14) Uani 1 1 d .
F1 F 0.8153(7) 0.7140(9) 0.1451(6) 0.242(4) Uani 1 1 d .

loop_
_atom_site_aniso_label
_atom_site_aniso_U_11
_atom_site_aniso_U_22
_atom_site_aniso_U_33
_atom_site_aniso_U_23
_atom_site_aniso_U_13
_atom_site_aniso_U_12
S1 0.0507(6) 0.0380(5) 0.0680(7) -0.0046(4) 0.0176(5) 0.0049(4)
C25 0.0369(17) 0.0434(18) 0.0474(19) 0.0087(15) 0.0171(15) 0.0086(14)
C26 0.0328(16) 0.0416(18) 0.056(2) 0.0139(16) 0.0172(15) 0.0104(13)
N4 0.0544(18) 0.0474(18) 0.0507(18) 0.0064(14) 0.0133(15) 0.0142(14)
C12 0.0398(18) 0.045(2) 0.056(2) 0.0040(17) 0.0171(16) 0.0072(15)
C27 0.0370(17) 0.0450(19) 0.062(2) 0.0077(17) 0.0179(16) 0.0127(14)
C18 0.046(2) 0.046(2) 0.084(3) 0.012(2) 0.022(2) 0.0169(17)
O2 0.0577(17) 0.0557(18) 0.083(2) -0.0171(16) 0.0073(16) 0.0075(14)
C24 0.059(2) 0.047(2) 0.057(2) 0.0159(18) 0.0188(18) 0.0197(17)
O1 0.073(2) 0.0434(16) 0.108(3) 0.0166(16) 0.0475(19) 0.0075(14)
C22 0.048(2) 0.052(2) 0.061(2) 0.0056(18) 0.0162(18) 0.0185(17)
N3 0.066(2) 0.0534(19) 0.0520(19) 0.0050(15) 0.0183(16) 0.0266(16)
C15 0.0368(18) 0.059(2) 0.056(2) 0.0190(18) 0.0184(16) 0.0148(16)
C9 0.053(2) 0.052(2) 0.061(2) 0.0096(19) 0.0201(19) 0.0155(18)
C14 0.050(2) 0.081(3) 0.051(2) 0.022(2) 0.0160(18) 0.021(2)
N1 0.062(2) 0.067(2) 0.056(2) 0.0156(17) 0.0214(17) 0.0215(18)
C11 0.048(2) 0.052(2) 0.057(2) -0.0019(18) 0.0117(18) 0.0073(17)
C10 0.0420(19) 0.052(2) 0.058(2) 0.0064(18) 0.0146(17) 0.0118(16)
C23 0.061(2) 0.066(3) 0.046(2) 0.0129(19) 0.0155(18) 0.023(2)
C13 0.047(2) 0.066(3) 0.050(2) 0.0008(19) 0.0130(17) 0.0131(18)
C17 0.058(2) 0.052(2) 0.097(4) 0.030(2) 0.027(2) 0.023(2)
N2 0.080(3) 0.070(2) 0.059(2) 0.0067(18) 0.0258(19) 0.031(2)
C16 0.055(2) 0.071(3) 0.077(3) 0.035(2) 0.025(2) 0.027(2)
C6 0.094(3) 0.063(3) 0.041(2) 0.0097(19) 0.014(2) 0.027(2)
C21 0.074(3) 0.071(3) 0.066(3) -0.005(2) 0.018(2) 0.026(2)
C19 0.079(3) 0.048(2) 0.107(4) 0.000(3) 0.030(3) 0.024(2)
C7 0.092(4) 0.094(4) 0.055(3) 0.025(3) 0.033(3) 0.030(3)
C20 0.097(4) 0.067(3) 0.095(4) -0.020(3) 0.024(3) 0.032(3)
C8 0.113(4) 0.060(3) 0.078(3) 0.014(2) 0.030(3) 0.044(3)
C5 0.092(4) 0.090(4) 0.064(3) -0.004(3) 0.025(3) 0.028(3)
C1 0.161(7) 0.095(5) 0.122(6) -0.038(4) -0.040(5) 0.063(5)
C4 0.093(5) 0.162(7) 0.084(4) 0.029(5) 0.023(4) 0.050(5)
C2 0.185(11) 0.099(6) 0.201(11) -0.035(6) -0.090(9) 0.033(7)
C3 0.108(6) 0.158(9) 0.129(7) 0.053(7) -0.042(5) 0.007(6)
F4 0.119(3) 0.075(2) 0.113(3) 0.0027(18) 0.050(2) 0.0121(19)
F3 0.124(3) 0.139(3) 0.076(2) 0.010(2) 0.030(2) -0.005(2)
F2 0.211(5) 0.083(2) 0.111(3) -0.009(2) 0.075(3) 0.008(3)
B1 0.071(3) 0.085(4) 0.046(3) 0.000(3) 0.017(2) 0.020(3)
F1 0.183(6) 0.318(9) 0.228(7) 0.005(6) -0.045(5) 0.172(7)

loop_
_atom_type_symbol
_atom_type_description
_atom_type_scat_dispersion_real
_atom_type_scat_dispersion_imag
_atom_type_scat_source
C C 0.0033 0.0016 'International Tables Vol C Tables 4.2.6.8 and 6.1.1.4'
H H 0.0000 0.0000 'International Tables Vol C Tables 4.2.6.8 and 6.1.1.4'
B B 0.0013 0.0007 'International Tables Vol C Tables 4.2.6.8 and 6.1.1.4'
N N 0.0061 0.0033 'International Tables Vol C Tables 4.2.6.8 and 6.1.1.4'
O O 0.0106 0.0060 'International Tables Vol C Tables 4.2.6.8 and 6.1.1.4'
F F 0.0171 0.0103 'International Tables Vol C Tables 4.2.6.8 and 6.1.1.4'
S S 0.1246 0.1234 'International Tables Vol C Tables 4.2.6.8 and 6.1.1.4'

loop_
_geom_angle_atom_site_label_1
_geom_angle_atom_site_label_2
_geom_angle_atom_site_label_3
_geom_angle
O1 S1 O2 119.4(2)
O1 S1 N4 105.4(2)
O2 S1 N4 105.89(17)
O1 S1 C12 111.17(18)
O2 S1 C12 107.11(19)
N4 S1 C12 107.16(17)
C12 C25 C26 117.3(3)
C12 C25 C24 125.0(3)
C26 C25 C24 117.7(3)
C15 C26 C27 119.2(3)
C15 C26 C25 120.6(3)
C27 C26 C25 120.2(3)
C11 N4 S1 121.5(3)
C13 C12 C25 121.0(4)
C13 C12 S1 117.0(3)
C25 C12 S1 122.0(3)
C22 C27 C18 119.7(4)
C22 C27 C26 120.1(3)
C18 C27 C26 120.2(4)
C19 C18 C27 119.0(4)
C19 C18 C17 122.3(4)
C27 C18 C17 118.7(4)
C23 C24 C25 121.8(3)
C21 C22 C27 119.2(4)
C21 C22 C23 122.6(4)
C27 C22 C23 118.2(4)
N2 N3 C10 112.7(3)
N2 N3 C8 118.7(3)
C10 N3 C8 128.6(4)
C14 C15 C26 119.3(3)
C14 C15 C16 122.0(4)
C26 C15 C16 118.7(4)
N1 C9 C10 106.0(4)
C13 C14 C15 120.6(4)
N2 N1 C9 112.8(3)
N2 N1 C7 118.9(4)
C9 N1 C7 128.1(4)
N4 C11 C10 113.6(3)
N3 C10 C9 104.6(4)
N3 C10 C11 126.0(4)
C9 C10 C11 129.4(4)
C24 C23 C22 121.9(4)
C14 C13 C12 121.1(4)
C16 C17 C18 121.4(4)
N3 N2 N1 103.8(3)
C17 C16 C15 121.8(4)
C1 C6 C5 118.9(6)
C1 C6 C7 119.9(6)
C5 C6 C7 121.2(5)
C20 C21 C22 120.5(5)
C20 C19 C18 120.2(4)
N1 C7 C6 111.0(4)
C19 C20 C21 121.4(5)
C4 C5 C6 121.2(6)
C6 C1 C2 121.6(8)
C5 C4 C3 119.8(7)
C1 C2 C3 119.5(8)
C4 C3 C2 118.9(8)
F1 B1 F2 110.1(6)
F1 B1 F4 113.3(7)
F2 B1 F4 108.4(5)
F1 B1 F3 114.1(6)
F2 B1 F3 104.3(5)
F4 B1 F3 106.2(4)

loop_
_geom_bond_atom_site_label_1
_geom_bond_atom_site_label_2
_geom_bond_distance
S1 O1 1.418(3)
S1 O2 1.425(3)
S1 N4 1.636(3)
S1 C12 1.764(4)
C25 C12 1.409(5)
C25 C26 1.424(5)
C25 C24 1.427(5)
C26 C15 1.415(5)
C26 C27 1.423(5)
N4 C11 1.463(5)
C12 C13 1.383(6)
C27 C22 1.415(6)
C27 C18 1.416(5)
C18 C19 1.398(6)
C18 C17 1.431(6)
C24 C23 1.345(6)
C22 C21 1.383(6)
C22 C23 1.424(6)
N3 N2 1.311(5)
N3 C10 1.351(5)
N3 C8 1.457(5)
C15 C14 1.385(6)
C15 C16 1.442(6)
C9 N1 1.328(5)
C9 C10 1.360(6)
C14 C13 1.370(6)
N1 N2 1.316(5)
N1 C7 1.471(6)
C11 C10 1.477(6)
C17 C16 1.323(6)
C6 C1 1.327(8)
C6 C5 1.375(7)
C6 C7 1.500(7)
C21 C20 1.379(7)
C19 C20 1.368(8)
C5 C4 1.357(9)
C1 C2 1.369(13)
C4 C3 1.366(12)
C2 C3 1.387(15)
F4 B1 1.377(7)
F3 B1 1.378(7)
F2 B1 1.366(6)
B1 F1 1.274(7)
